data_4030271
loop_
_publ_author_name
'Liautard, B'
'Garcia, J. C.'
'Brun, G.'
'Tedenac, J. C.'
'Maurin, M.'

_publ_section_title
;
 Crystal structure of Cu(1+3x)Bi(5-x)X8 (X = S, Se) alloys
;
_journal_name_full 'European Journal of Solid State and Inorganic Chemistry'
_journal_page_first 818
_journal_page_last 830
_journal_volume 27
_journal_year 1990
_chemical_formula_sum 'Bi4.8 Cu1.6 S8'
_chemical_formula_weight 1361.3
_space_group_IT_number 2
_symmetry_cell_setting triclinic
_symmetry_Int_Tables_number 2
_symmetry_space_group_name_Hall '-P 1'
_symmetry_space_group_name_H-M 'P -1'
_cell_angle_alpha 85.08(3)
_cell_angle_beta 81.99(3)
_cell_angle_gamma 73.05(3)
_cell_formula_units_Z 1
_cell_length_a 4.029(1)
_cell_length_b 6.906(3)
_cell_length_c 12.902(5)
_cell_volume 339.7(2)
_diffrn_ambient_temperature 293
_diffrn_radiation_probe x-ray
_diffrn_radiation_type MoK\a
_diffrn_radiation_wavelength 0.71069
_exptl_absorpt_coefficient_mu 13.60
_exptl_crystal_density_diffrn 6.67
_refine_ls_number_reflns 977
_refine_ls_R_factor_gt 0.053
_refine_ls_wR_factor_gt 0.078
_cod_data_source_file EJSSIC-1990-27-819-830-1.cif
_cod_data_source_block Cu-Bi-Se
_cod_database_code 4030271

loop_
_symmetry_equiv_pos_site_id
_symmetry_equiv_pos_as_xyz
1 x,y,z
2 -x,-y,-z

loop_
_atom_site_label
_atom_site_type_symbol
_atom_site_thermal_displace_type
_atom_site_fract_x
_atom_site_fract_y
_atom_site_fract_z
_atom_site_occupancy
_atom_site_U_iso_or_equiv
Bi2 Bi Uiso 0.6554(3) 0.5390(2) 0.15010(10) 1.000 0.0229(4)
Bi3 Bi Uiso 0.7097(2) 0.9379(3) 0.6415(3) 1.000 0.0194(3)
Bi1 Bi Uiso 0.00000 0.00000 0.00000 0.400 0.0193(6)
S1 S Uiso 0.6674(2) 0.7461(2) 0.9246(3) 1.000 0.0157(3)
S2 S Uiso 0.00240(10) 0.2039(2) 0.8025(5) 1.000 0.0189(5)
S3 S Uiso 0.8694(5) 0.8052(4) 0.4548(3) 1.000 0.0123(3)
S4 S Uiso 0.3509(3) 0.6339(4) 0.6565(3) 1.000 0.0134(5)
Cu1 Cu Uiso 0.6913(7) 0.5006(5) 0.4985(5) 0.400 0.0203(4)
Cu2 Cu Uiso 0.5101(5) 0.5593(5) 0.4771(5) 0.100 0.0210(5)
Cu3 Cu Uiso 0.0231(2) 0.4846(5) 0.4416(4) 0.200 0.0296(9)

loop_
_geom_angle_atom_site_label_1
_geom_angle_atom_site_label_2
_geom_angle_atom_site_label_3
_geom_angle
_geom_angle_site_symmetry_1
_geom_angle_site_symmetry_3
_geom_angle_publ_flag
S1 Bi1 S2 88.67(9) 1_444 1_554 yes
S1 Bi1 S2 91.33(9) 1_444 2_556 yes
S1 Bi1 S1 88.83(6) 1_444 2_566 yes
S1 Bi1 S1 180.00 1_444 2_666 yes
S1 Bi1 S2 86.80(9) 1_544 1_554 yes
S1 Bi1 S2 93.20(9) 1_544 2_556 yes
S1 Bi1 S1 180.00 1_544 2_566 yes
S1 Bi1 S1 88.83(6) 1_544 2_666 yes
S2 Bi1 S2 180.00 1_554 2_556 yes
S1 Bi1 S2 93.20(9) 2_566 1_554 yes
S1 Bi1 S2 91.33(9) 2_666 1_554 yes
S1 Bi1 S2 86.80(9) 2_566 2_556 yes
S1 Bi1 S2 88.67(9) 2_666 2_556 yes
S1 Bi1 S1 91.17(6) 2_566 2_666 yes
S1 Bi1 S1 91.17(6) 1_444 1_544 yes
S1 Bi2 S4 93.12(10) 2_766 2_666 yes
S1 Bi2 S2 88.25(13) 1_554 2_566 yes
S1 Bi2 S1 88.45(9) 1_554 2_666 yes
S1 Bi2 S2 86.58(14) 1_554 2_666 yes
S1 Bi2 S4 179.18(8) 1_554 2_666 yes
S1 Bi2 S1 86.96(9) 1_554 2_766 yes
S1 Bi2 S2 88.55(7) 2_666 2_566 yes
S2 Bi2 S2 95.48(8) 2_566 2_666 yes
S2 Bi2 S4 91.75(14) 2_566 2_666 yes
S1 Bi2 S2 173.00(14) 2_766 2_566 yes
S1 Bi2 S2 173.50(15) 2_666 2_666 yes
S1 Bi2 S4 92.37(10) 2_666 2_666 yes
S1 Bi2 S1 86.23(6) 2_666 2_766 yes
S2 Bi2 S4 92.61(14) 2_666 2_666 yes
S1 Bi2 S2 89.32(7) 2_766 2_666 yes
S3 Bi3 S4 78.72(12) . . yes
S3 Bi3 S4 77.32(12) . 1_655 yes
Cu3 Bi3 S3 46.96(12) 2_666 . yes
S3 Bi3 S3 80.43(13) . 2_676 yes
S3 Bi3 S3 79.27(13) . 2_776 yes
S4 Bi3 S4 90.18(9) . 1_655 yes
Cu3 Bi3 S4 52.11(8) 2_666 . yes
S3 Bi3 S4 86.28(9) 2_676 . yes
S3 Bi3 S4 157.97(18) 2_776 . yes
Cu3 Bi3 S4 49.08(8) 2_666 1_655 yes
S3 Bi3 S4 157.74(18) 2_676 1_655 yes
S3 Bi3 S4 86.04(9) 2_776 1_655 yes
Cu3 Bi3 S3 113.87(13) 2_666 2_676 yes
Cu3 Bi3 S3 111.38(13) 2_666 2_776 yes
S3 Bi3 S3 89.05(11) 2_676 2_776 yes
S3 Cu1 S4 108.2(3) . 2_666 yes
Cu1 Cu1 S3 121.9(2) 2_666 . yes
Cu3 Cu1 S3 66.4(2) 2_666 . yes
S3 Cu1 S3 117.95(15) . 2_766 yes
Cu3 Cu1 S4 140.2(3) 1_655 . yes
S4 Cu1 S4 141.87(16) . 2_666 yes
Cu1 Cu1 S4 68.7(3) 2_666 . yes
Cu3 Cu1 S4 80.1(3) 2_666 . yes
S3 Cu1 S4 107.7(3) 2_766 . yes
Cu3 Cu1 S4 77.5(3) 1_655 2_666 yes
Cu3 Cu1 S3 67.0(2) 1_655 2_766 yes
Cu1 Cu1 S4 73.1(3) 2_666 2_666 yes
Cu3 Cu1 S4 137.4(3) 2_666 2_666 yes
S3 Cu1 S4 91.14(18) 2_766 2_666 yes
Cu1 Cu1 S3 120.1(2) 2_666 2_766 yes
Cu3 Cu1 S3 60.66(19) 2_666 2_766 yes
Cu3 Cu1 S3 61.4(2) 1_655 . yes
S3 Cu1 S4 92.10(18) . . yes
Cu3 Cu2 S3 55.27(13) 1_655 . yes
S3 Cu2 S4 109.6(2) . 2_666 yes
S3 Cu2 S3 101.74(15) . 1_455 yes
S3 Cu2 S4 83.90(16) 1_455 . yes
Cu3 Cu2 S4 110.7(3) 1_655 . yes
Cu2 Cu2 S3 138.0(4) 2_666 . yes
Cu2 Cu2 S4 66.7(5) 2_666 . yes
Cu3 Cu2 S3 151.1(3) 1_655 1_455 yes
S3 Cu2 S4 105.4(2) 1_455 2_666 yes
Cu2 Cu2 S3 109.4(3) 2_666 1_455 yes
Cu3 Cu2 S4 71.8(2) 1_655 2_666 yes
Cu2 Cu2 S4 88.8(4) 2_666 2_666 yes
S4 Cu2 S4 155.5(2) . 2_666 yes
S3 Cu2 S4 90.03(18) . . yes
S3 Cu3 S4 113.74(16) 1_455 2_566 yes
Cu3 Cu3 S3 75.0(2) 2_566 1_455 yes
Bi3 Cu3 S3 163.8(3) 2_666 1_455 yes
S3 Cu3 S3 139.9(3) 1_455 2_666 yes
S3 Cu3 S4 110.06(15) 1_455 2_666 yes
Cu1 Cu3 S3 81.4(2) 2_666 1_455 yes
Cu1 Cu3 S4 68.2(2) 1_455 2_566 yes
Bi3 Cu3 Cu1 107.1(2) 2_666 1_455 yes
Cu1 Cu3 S3 78.2(3) 1_455 2_666 yes
Cu1 Cu3 S4 166.7(3) 1_455 2_666 yes
Cu2 Cu3 S4 57.98(18) 1_455 2_566 yes
Bi3 Cu3 Cu2 110.37(15) 2_666 1_455 yes
Cu2 Cu3 S3 95.4(2) 1_455 2_666 yes
Cu2 Cu3 S4 163.3(3) 1_455 2_666 yes
Cu3 Cu3 S4 127.58(18) 2_566 2_566 yes
Bi3 Cu3 S4 61.17(11) 2_666 2_566 yes
S3 Cu3 S4 91.69(14) 2_666 2_566 yes
S4 Cu3 S4 106.3(2) 2_566 2_666 yes
Cu1 Cu3 S4 164.8(2) 2_666 2_566 yes
Bi3 Cu3 Cu3 120.7(2) 2_666 2_566 yes
Cu3 Cu3 S3 64.9(2) 2_566 2_666 yes
Cu3 Cu3 S4 119.15(16) 2_566 2_666 yes
Bi3 Cu3 S3 55.99(14) 2_666 2_666 yes
Bi3 Cu3 S4 60.41(10) 2_666 2_666 yes
Bi3 Cu3 Cu1 103.9(2) 2_666 2_666 yes
S3 Cu3 S4 90.19(14) 2_666 2_666 yes
Cu1 Cu3 S3 76.3(2) 2_666 2_666 yes
Cu1 Cu3 S4 65.1(2) 2_666 2_666 yes
Cu1 Cu3 S3 83.1(2) 1_455 1_455 yes
Cu2 Cu3 S3 75.17(16) 1_455 1_455 yes
Bi1 S1 Bi1 91.17(7) 1_566 1_666 yes
Bi1 S1 Bi2 85.03(10) 1_566 1_556 yes
Bi1 S1 Bi2 86.54(10) 1_666 1_556 yes
Bi2 S1 Bi2 91.55(7) 1_556 2_666 yes
Bi2 S1 Bi2 93.04(7) 1_556 2_766 yes
Bi1 S1 Bi2 177.01(8) 1_666 2_666 yes
Bi1 S1 Bi2 90.95(5) 1_566 2_666 yes
Bi1 S1 Bi2 176.54(7) 1_566 2_766 yes
Bi1 S1 Bi2 91.58(5) 1_666 2_766 yes
Bi2 S1 Bi2 86.23(7) 2_666 2_766 yes
Bi2 S2 Bi2 95.48(9) 2_566 2_666 yes
Bi1 S2 Bi2 93.43(16) 1_556 2_566 yes
Bi1 S2 Bi2 95.49(17) 1_556 2_666 yes
Bi3 S3 Cu2 79.99(11) 2_776 1_655 yes
Bi3 S3 Cu1 95.4(2) . . yes
Bi3 S3 Cu2 97.45(19) . . yes
Bi3 S3 Cu2 98.33(18) . 1_655 yes
Bi3 S3 Cu3 117.1(2) . 1_655 yes
Bi3 S3 Cu3 77.06(17) . 2_666 yes
Bi3 S3 Bi3 99.57(12) . 2_676 yes
Bi3 S3 Cu1 95.5(2) . 2_766 yes
Bi3 S3 Bi3 100.73(12) . 2_776 yes
Bi3 S3 Cu1 102.13(13) 2_676 . yes
Cu1 S3 Cu1 62.05(13) . 2_766 yes
Bi3 S3 Cu1 158.58(17) 2_776 . yes
Cu2 S3 Cu2 101.74(14) . 1_655 yes
Bi3 S3 Cu2 83.63(12) 2_676 . yes
Bi3 S3 Cu2 161.3(2) 2_776 . yes
Bi3 S3 Cu2 160.5(2) 2_676 1_655 yes
Bi3 S3 Bi3 89.05(11) 2_676 2_776 yes
Cu3 S3 Cu3 40.12(19) 1_655 2_666 yes
Bi3 S3 Cu3 121.44(15) 2_676 1_655 yes
Bi3 S3 Cu3 123.22(15) 2_776 1_655 yes
Bi3 S3 Cu3 136.73(12) 2_676 2_666 yes
Bi3 S3 Cu3 134.20(12) 2_776 2_666 yes
Bi3 S3 Cu1 159.21(17) 2_676 2_766 yes
Bi3 S3 Cu1 102.13(13) 2_776 2_766 yes
Bi2 S4 Cu3 109.23(14) 2_666 2_666 yes
Bi3 S4 Cu1 89.19(14) . . yes
Bi3 S4 Cu2 93.58(15) . . yes
Bi3 S4 Bi3 90.18(9) . 1_455 yes
Bi3 S4 Cu3 140.02(19) . 2_566 yes
Bi2 S4 Bi3 109.70(13) 2_666 . yes
Bi3 S4 Cu1 117.34(19) . 2_666 yes
Bi3 S4 Cu2 113.95(17) . 2_666 yes
Bi3 S4 Cu3 67.49(10) . 2_666 yes
Bi3 S4 Cu1 118.29(19) 1_455 . yes
Bi2 S4 Cu1 128.83(15) 2_666 . yes
Cu1 S4 Cu1 38.13(14) . 2_666 yes
Bi3 S4 Cu2 99.44(16) 1_455 . yes
Bi2 S4 Cu2 142.60(15) 2_666 . yes
Cu2 S4 Cu2 24.50(16) . 2_666 yes
Bi3 S4 Cu3 69.75(10) 1_455 2_566 yes
Bi2 S4 Bi3 109.03(13) 2_666 1_455 yes
Bi3 S4 Cu1 91.29(14) 1_455 2_666 yes
Bi3 S4 Cu2 111.35(16) 1_455 2_666 yes
Bi3 S4 Cu3 140.37(18) 1_455 2_666 yes
Bi2 S4 Cu3 109.48(14) 2_666 2_566 yes
Cu3 S4 Cu3 106.25(18) 2_566 2_666 yes
Bi2 S4 Cu1 128.41(16) 2_666 2_666 yes
Bi2 S4 Cu2 118.89(17) 2_666 2_666 yes

loop_
_geom_bond_atom_site_label_1
_geom_bond_atom_site_label_2
_geom_bond_distance
_geom_bond_site_symmetry_2
_geom_bond_publ_flag
Bi1 S2 2.804(6) 2_556 yes
Bi1 S1 2.840(2) 2_566 yes
Bi1 S1 2.801(2) 2_666 yes
Bi1 S1 2.840(2) 1_544 yes
Bi1 S2 2.804(6) 1_554 yes
Bi1 S1 2.801(2) 1_444 yes
Bi2 S2 2.697(3) 2_666 yes
Bi2 S4 2.672(4) 2_666 yes
Bi2 S1 3.131(4) 1_554 yes
Bi2 S2 2.746(3) 2_566 yes
Bi2 S1 2.944(2) 2_666 yes
Bi2 S1 2.951(2) 2_766 yes
Bi3 S3 2.891(4) 2_776 yes
Bi3 S3 2.581(5) . yes
Bi3 S4 2.856(3) . yes
Bi3 S4 2.833(3) 1_655 yes
Bi3 Cu3 3.034(4) 2_666 yes
Bi3 S3 2.855(4) 2_676 yes
Cu1 S3 2.413(5) . yes
Cu1 S4 2.386(7) . yes
Cu1 Cu3 1.412(5) 1_655 yes
Cu1 S4 2.323(7) 2_666 yes
Cu1 Cu1 1.539(4) 2_666 yes
Cu1 Cu3 1.504(5) 2_666 yes
Cu1 S3 2.420(5) 2_766 yes
Cu2 S3 2.509(4) . yes
Cu2 S4 2.373(7) . yes
Cu2 S3 2.683(4) 1_455 yes
Cu2 Cu3 1.976(4) 1_655 yes
Cu2 S4 2.181(6) 2_666 yes
Cu2 Cu2 0.984(7) 2_666 yes
Cu3 S3 2.133(4) 1_455 yes
Cu3 S4 2.444(4) 2_566 yes
Cu3 Cu3 1.518(7) 2_566 yes
Cu3 S3 2.275(5) 2_666 yes
Cu3 S4 2.592(4) 2_666 yes

loop_
_geom_torsion_atom_site_label_1
_geom_torsion_atom_site_label_2
_geom_torsion_atom_site_label_3
_geom_torsion_atom_site_label_4
_geom_torsion
_geom_torsion_site_symmetry_1
_geom_torsion_site_symmetry_3
_geom_torsion_site_symmetry_4
_geom_torsion_publ_flag
S4 Bi3 S3 Bi3 88.09(10) . . 2_676 no
S4 Bi3 S3 Bi3 178.93(10) . . 2_776 no
S4 Bi3 S3 Bi3 -179.16(10) 1_655 . 2_676 no
S4 Bi3 S3 Bi3 -88.31(10) 1_655 . 2_776 no
S3 Bi3 S3 Bi3 0.02(13) 2_676 . 2_676 no
S3 Bi3 S3 Bi3 90.85(10) 2_676 . 2_776 no
S3 Bi3 S3 Bi3 -90.85(10) 2_776 . 2_676 no
S3 Bi3 S3 Bi3 0.00(10) 2_776 . 2_776 no
S3 Bi3 S4 Bi3 -102.97(14) . . 1_455 no
S3 Bi3 S4 Bi2 146.70(11) . . 2_666 no
S4 Bi3 S4 Bi3 179.98(18) 1_655 . 1_455 no
S4 Bi3 S4 Bi2 69.67(14) 1_655 . 2_666 no
S3 Bi3 S4 Bi3 -22.00(15) 2_676 . 1_455 no
S3 Bi3 S4 Bi2 -132.33(13) 2_676 . 2_666 no
S3 Bi3 S4 Bi3 -100.2(3) 2_776 . 1_455 no
S3 Bi3 S4 Bi2 149.5(2) 2_776 . 2_666 no
S3 Bi3 S4 Bi3 101.60(13) . 1_655 1_655 no
S3 Bi3 S4 Bi2 -147.44(11) . 1_655 2_766 no
S4 Bi3 S4 Bi3 179.98(17) . 1_655 1_655 no
S4 Bi3 S4 Bi2 -69.05(14) . 1_655 2_766 no
S3 Bi3 S3 Bi3 100.72(12) . 2_676 1_455 no
S3 Bi3 S3 Bi3 0.02(12) . 2_676 2_676 no
S4 Bi3 S3 Bi3 21.54(14) . 2_676 1_455 no
S4 Bi3 S3 Bi3 -79.18(13) . 2_676 2_676 no
S3 Bi3 S3 Bi3 -99.56(12) . 2_776 1_655 no
S3 Bi3 S3 Bi3 0.00(11) . 2_776 2_776 no
S4 Bi3 S3 Bi3 -102.4(3) . 2_776 1_655 no
S4 Bi3 S3 Bi3 -2.8(3) . 2_776 2_776 no
